data_7720650
loop_
_publ_author_name
'Rezazgui, David'
'C&#xed;sa&#x159;ov&#xe1;, Ivana'
'&#x160;t&#x11b;pni&#x10d;ka, Petr'
'Schulz, Ji&#x159;&#xed;'

_publ_section_title
;
 Synthesis of hybrid phosphinoferrocene ligands bearing amine pendants and
 catalytic evaluation of their gold(I) complexes.
;
_journal_issue 13
_journal_name_full 'Dalton transactions (Cambridge, England : 2003)'
_journal_page_first 5397
_journal_page_last 5407
_journal_paper_doi 10.1039/d6dt00321d
_journal_volume 55
_journal_year 2026
_chemical_formula_moiety 'C26 H26 Au Cl Fe N P S'
_chemical_formula_sum 'C26 H26 Au Cl Fe N P S'
_chemical_formula_weight 703.77
_space_group_crystal_system monoclinic
_space_group_IT_number 14
_space_group_name_Hall '-P 2yn'
_space_group_name_H-M_alt 'P 1 21/n 1'
_atom_sites_solution_hydrogens geom
_atom_sites_solution_primary direct
_atom_sites_solution_secondary difmap
_audit_creation_method SHELXL-2017/1
_audit_update_record
;
2025-12-18 deposited with the CCDC.	2026-03-09 downloaded from the CCDC.
;
_cell_angle_alpha 90
_cell_angle_beta 99.4140(10)
_cell_angle_gamma 90
_cell_formula_units_Z 4
_cell_length_a 9.6322(2)
_cell_length_b 19.2608(4)
_cell_length_c 13.0816(2)
_cell_measurement_reflns_used 9710
_cell_measurement_temperature 120(2)
_cell_measurement_theta_max 27.49
_cell_measurement_theta_min 2.39
_cell_volume 2394.26(8)
_computing_cell_refinement 'APEX3 v2019.11-0 (Bruker AXS)'
_computing_data_collection 'Bruker Instrument Service vV6.2.15'
_computing_data_reduction 'SAINT V8.40B (Bruker Nano, Inc., 2019)'
_computing_molecular_graphics 'PLATON (Spek, 2017)'
_computing_publication_material 'PLATON (Spek, 2017)'
_computing_structure_refinement 'SHELXL-2017 (Sheldrick, 2017)'
_computing_structure_solution 'SHELXT 2018 (Sheldrick, 2018)'
_diffrn_ambient_temperature 120(2)
_diffrn_measured_fraction_theta_full 0.997
_diffrn_measured_fraction_theta_max 0.995
_diffrn_measurement_device_type 'Bruker D8 VENTURE Kappa Duo'
_diffrn_measurement_method '\f and \w scans'
_diffrn_radiation_monochromator 'Quazar Mo multilayer optic'
_diffrn_radiation_source 'I\mS micro-focus sealed tube'
_diffrn_radiation_type MoK\a
_diffrn_radiation_wavelength 0.71073
_diffrn_reflns_av_R_equivalents 0.0245
_diffrn_reflns_av_unetI/netI 0.0166
_diffrn_reflns_Laue_measured_fraction_full 0.997
_diffrn_reflns_Laue_measured_fraction_max 0.995
_diffrn_reflns_limit_h_max 12
_diffrn_reflns_limit_h_min -12
_diffrn_reflns_limit_k_max 25
_diffrn_reflns_limit_k_min -25
_diffrn_reflns_limit_l_max 16
_diffrn_reflns_limit_l_min -16
_diffrn_reflns_number 34644
_diffrn_reflns_point_group_measured_fraction_full 0.997
_diffrn_reflns_point_group_measured_fraction_max 0.995
_diffrn_reflns_theta_full 25.242
_diffrn_reflns_theta_max 27.497
_diffrn_reflns_theta_min 1.899
_exptl_absorpt_coefficient_mu 7.008
_exptl_absorpt_correction_T_max 0.52
_exptl_absorpt_correction_T_min 0.33
_exptl_absorpt_correction_type multi-scan
_exptl_absorpt_process_details 'SADABS-2016/2 - Bruker AXS'
_exptl_crystal_colour orange
_exptl_crystal_density_diffrn 1.952
_exptl_crystal_description prism
_exptl_crystal_F_000 1368
_exptl_crystal_size_max 0.28
_exptl_crystal_size_mid 0.18
_exptl_crystal_size_min 0.11
_refine_diff_density_max 0.769
_refine_diff_density_min -0.702
_refine_diff_density_rms 0.071
_refine_ls_extinction_method none
_refine_ls_goodness_of_fit_ref 1.105
_refine_ls_hydrogen_treatment constr
_refine_ls_matrix_type full
_refine_ls_number_parameters 289
_refine_ls_number_reflns 5468
_refine_ls_number_restraints 0
_refine_ls_restrained_S_all 1.105
_refine_ls_R_factor_all 0.0147
_refine_ls_R_factor_gt 0.0145
_refine_ls_shift/su_max 0.002
_refine_ls_shift/su_mean 0.000
_refine_ls_structure_factor_coef Fsqd
_refine_ls_weighting_details 'w=1/[\s^2^(Fo^2^)+(0.0058P)^2^+3.1198P] where P=(Fo^2^+2Fc^2^)/3'
_refine_ls_weighting_scheme calc
_refine_ls_wR_factor_gt 0.0338
_refine_ls_wR_factor_ref 0.0339
_reflns_Friedel_coverage 0.000
_reflns_number_gt 5400
_reflns_number_total 5468
_reflns_threshold_expression 'I > 2\s(I)'
_cod_data_source_file d6dt00321d3.cif
_cod_data_source_block dr302
_cod_depositor_comments 'Adding full bibliography for 7720642--7720664.cif.'
_cod_original_sg_symbol_H-M 'P 21/n'
_cod_database_code 7720650
_shelx_shelxl_version_number 2017/1
_shelx_space_group_comment
;
The symmetry employed for this shelxl refinement is uniquely defined
by the following loop, which should always be used as a source of
symmetry information in preference to the above space-group names.
They are only intended as comments.
;
_shelx_estimated_absorpt_t_min 0.244
_shelx_estimated_absorpt_t_max 0.513

loop_
_space_group_symop_operation_xyz
'x, y, z'
'-x+1/2, y+1/2, -z+1/2'
'-x, -y, -z'
'x-1/2, -y-1/2, z-1/2'

loop_
_atom_site_label
_atom_site_type_symbol
_atom_site_fract_x
_atom_site_fract_y
_atom_site_fract_z
_atom_site_U_iso_or_equiv
_atom_site_adp_type
_atom_site_occupancy
_atom_site_site_symmetry_order
_atom_site_calc_flag
_atom_site_refinement_flags_posn
_atom_site_refinement_flags_adp
_atom_site_refinement_flags_occupancy
_atom_site_disorder_assembly
_atom_site_disorder_group
Au1 Au 0.13932(2) 0.34312(2) 0.23433(2) 0.01353(3) Uani 1 1 d . . . . .
Cl1 Cl -0.03151(5) 0.40905(2) 0.13843(4) 0.01985(9) Uani 1 1 d . . . . .
Fe1 Fe 0.23965(3) 0.35396(2) 0.56104(2) 0.01210(5) Uani 1 1 d . . . . .
P1 P 0.29787(5) 0.27838(2) 0.33602(4) 0.01182(9) Uani 1 1 d . . . . .
S1 S 0.36689(6) 0.38754(3) 1.01962(4) 0.02484(11) Uani 1 1 d . . . . .
N1 N 0.31917(16) 0.42968(8) 0.78136(12) 0.0141(3) Uani 1 1 d . . . . .
C1 C 0.2884(2) 0.43213(9) 0.67306(15) 0.0136(3) Uani 1 1 d . . . . .
C2 C 0.1520(2) 0.44190(10) 0.61226(15) 0.0155(4) Uani 1 1 d . . . . .
H2 H 0.065431 0.443613 0.638104 0.019 Uiso 1 1 calc R U . . .
C3 C 0.1683(2) 0.44866(10) 0.50587(15) 0.0184(4) Uani 1 1 d . . . . .
H3 H 0.095065 0.456446 0.448991 0.022 Uiso 1 1 calc R U . . .
C4 C 0.3142(2) 0.44161(10) 0.50064(16) 0.0179(4) Uani 1 1 d . . . . .
H4 H 0.355253 0.443956 0.439458 0.022 Uiso 1 1 calc R U . . .
C5 C 0.3879(2) 0.43044(10) 0.60280(15) 0.0156(4) Uani 1 1 d . . . . .
H5 H 0.486366 0.423108 0.621268 0.019 Uiso 1 1 calc R U . . .
C6 C 0.2564(2) 0.27368(9) 0.46389(14) 0.0134(3) Uani 1 1 d . . . . .
C7 C 0.3452(2) 0.26231(9) 0.56190(15) 0.0166(4) Uani 1 1 d . . . . .
H7 H 0.444609 0.257052 0.573091 0.020 Uiso 1 1 calc R U . . .
C8 C 0.2569(2) 0.26036(10) 0.63922(16) 0.0213(4) Uani 1 1 d . . . . .
H8 H 0.287569 0.253030 0.711186 0.026 Uiso 1 1 calc R U . . .
C9 C 0.1159(2) 0.27116(11) 0.59114(17) 0.0228(4) Uani 1 1 d . . . . .
H9 H 0.036221 0.272778 0.625332 0.027 Uiso 1 1 calc R U . . .
C10 C 0.1140(2) 0.27918(11) 0.48290(16) 0.0192(4) Uani 1 1 d . . . . .
H10 H 0.033006 0.286810 0.432114 0.023 Uiso 1 1 calc R U . . .
C11 C 0.29976(19) 0.18841(10) 0.29382(14) 0.0130(3) Uani 1 1 d . . . . .
C12 C 0.2707(2) 0.17298(10) 0.18809(15) 0.0153(4) Uani 1 1 d . . . . .
H12 H 0.249117 0.209329 0.138977 0.018 Uiso 1 1 calc R U . . .
C13 C 0.2733(2) 0.10452(11) 0.15460(16) 0.0178(4) Uani 1 1 d . . . . .
H13 H 0.254859 0.094109 0.082673 0.021 Uiso 1 1 calc R U . . .
C14 C 0.3032(2) 0.05129(10) 0.22698(16) 0.0177(4) Uani 1 1 d . . . . .
H14 H 0.304467 0.004489 0.204221 0.021 Uiso 1 1 calc R U . . .
C15 C 0.3310(2) 0.06623(10) 0.33209(16) 0.0172(4) Uani 1 1 d . . . . .
H15 H 0.350853 0.029669 0.381038 0.021 Uiso 1 1 calc R U . . .
C16 C 0.3298(2) 0.13466(10) 0.36594(15) 0.0149(4) Uani 1 1 d . . . . .
H16 H 0.349391 0.144872 0.437914 0.018 Uiso 1 1 calc R U . . .
C17 C 0.4786(2) 0.30799(10) 0.34619(14) 0.0140(3) Uani 1 1 d . . . . .
C18 C 0.5069(2) 0.36925(10) 0.29557(15) 0.0165(4) Uani 1 1 d . . . . .
H18 H 0.431904 0.394832 0.256722 0.020 Uiso 1 1 calc R U . . .
C19 C 0.6447(2) 0.39263(11) 0.30217(17) 0.0212(4) Uani 1 1 d . . . . .
H19 H 0.663986 0.433772 0.266948 0.025 Uiso 1 1 calc R U . . .
C20 C 0.7538(2) 0.35597(11) 0.36004(17) 0.0216(4) Uani 1 1 d . . . . .
H20 H 0.847628 0.372644 0.365848 0.026 Uiso 1 1 calc R U . . .
C21 C 0.7266(2) 0.29465(11) 0.40986(16) 0.0188(4) Uani 1 1 d . . . . .
H21 H 0.801419 0.269252 0.449160 0.023 Uiso 1 1 calc R U . . .
C22 C 0.5883(2) 0.27096(10) 0.40143(15) 0.0158(4) Uani 1 1 d . . . . .
H22 H 0.569542 0.228761 0.434210 0.019 Uiso 1 1 calc R U . . .
C23 C 0.4438(2) 0.38879(11) 0.82408(15) 0.0187(4) Uani 1 1 d . . . . .
H23A H 0.519848 0.398069 0.783329 0.022 Uiso 1 1 calc R U . . .
H23B H 0.420436 0.338766 0.817604 0.022 Uiso 1 1 calc R U . . .
C24 C 0.4961(2) 0.40596(12) 0.93737(16) 0.0225(4) Uani 1 1 d . . . . .
H24A H 0.521280 0.455793 0.943418 0.027 Uiso 1 1 calc R U . . .
H24B H 0.582300 0.378741 0.961841 0.027 Uiso 1 1 calc R U . . .
C25 C 0.2264(2) 0.43793(12) 0.94634(16) 0.0214(4) Uani 1 1 d . . . . .
H25A H 0.139690 0.431290 0.976657 0.026 Uiso 1 1 calc R U . . .
H25B H 0.251647 0.487759 0.952354 0.026 Uiso 1 1 calc R U . . .
C26 C 0.1970(2) 0.41817(11) 0.83280(15) 0.0174(4) Uani 1 1 d . . . . .
H26A H 0.169931 0.368578 0.826507 0.021 Uiso 1 1 calc R U . . .
H26B H 0.116758 0.445924 0.797482 0.021 Uiso 1 1 calc R U . . .

loop_
_atom_site_aniso_label
_atom_site_aniso_U_11
_atom_site_aniso_U_22
_atom_site_aniso_U_33
_atom_site_aniso_U_23
_atom_site_aniso_U_13
_atom_site_aniso_U_12
Au1 0.01434(4) 0.01258(4) 0.01280(4) 0.00044(2) -0.00032(3) 0.00090(2)
Cl1 0.0188(2) 0.0164(2) 0.0221(2) 0.00318(17) -0.00333(18) 0.00200(17)
Fe1 0.01376(13) 0.01135(12) 0.01183(12) 0.00051(9) 0.00402(10) 0.00099(9)
P1 0.0123(2) 0.0122(2) 0.0109(2) -0.00009(16) 0.00137(16) 0.00039(17)
S1 0.0282(3) 0.0314(3) 0.0145(2) 0.0016(2) 0.0021(2) 0.0039(2)
N1 0.0126(7) 0.0171(8) 0.0130(8) -0.0011(6) 0.0032(6) 0.0019(6)
C1 0.0162(9) 0.0097(8) 0.0153(9) -0.0003(7) 0.0038(7) 0.0003(7)
C2 0.0165(9) 0.0137(8) 0.0168(9) 0.0002(7) 0.0043(7) 0.0039(7)
C3 0.0232(10) 0.0157(9) 0.0160(9) 0.0031(7) 0.0029(8) 0.0054(7)
C4 0.0256(10) 0.0131(9) 0.0166(9) 0.0023(7) 0.0076(8) 0.0001(7)
C5 0.0157(9) 0.0142(9) 0.0178(9) -0.0005(7) 0.0058(7) -0.0010(7)
C6 0.0158(9) 0.0116(8) 0.0130(9) -0.0011(6) 0.0030(7) -0.0004(7)
C7 0.0239(10) 0.0115(8) 0.0144(9) 0.0003(7) 0.0032(8) 0.0042(7)
C8 0.0380(12) 0.0122(9) 0.0151(9) 0.0014(7) 0.0088(8) -0.0009(8)
C9 0.0293(11) 0.0191(10) 0.0236(11) -0.0033(8) 0.0152(9) -0.0080(8)
C10 0.0167(9) 0.0200(10) 0.0217(10) -0.0040(8) 0.0057(8) -0.0047(7)
C11 0.0106(8) 0.0145(8) 0.0138(9) -0.0010(7) 0.0019(7) -0.0003(7)
C12 0.0145(9) 0.0184(9) 0.0130(9) 0.0007(7) 0.0023(7) 0.0004(7)
C13 0.0163(9) 0.0224(10) 0.0152(9) -0.0052(7) 0.0035(7) -0.0002(7)
C14 0.0166(9) 0.0154(9) 0.0219(10) -0.0052(7) 0.0057(8) 0.0000(7)
C15 0.0169(9) 0.0157(9) 0.0194(10) 0.0019(7) 0.0044(7) 0.0019(7)
C16 0.0145(9) 0.0170(9) 0.0131(9) -0.0014(7) 0.0020(7) -0.0006(7)
C17 0.0182(9) 0.0140(9) 0.0109(8) -0.0032(7) 0.0053(7) -0.0028(7)
C18 0.0205(10) 0.0141(9) 0.0153(9) -0.0006(7) 0.0046(7) 0.0003(7)
C19 0.0264(11) 0.0174(9) 0.0217(10) -0.0028(8) 0.0093(8) -0.0058(8)
C20 0.0183(10) 0.0230(10) 0.0251(11) -0.0082(8) 0.0087(8) -0.0073(8)
C21 0.0146(9) 0.0237(10) 0.0183(9) -0.0040(8) 0.0027(7) 0.0001(8)
C22 0.0154(9) 0.0187(9) 0.0145(9) -0.0050(7) 0.0060(7) -0.0034(7)
C23 0.0165(9) 0.0224(10) 0.0166(9) -0.0014(7) 0.0010(7) 0.0053(8)
C24 0.0187(10) 0.0284(11) 0.0191(10) -0.0030(8) -0.0006(8) 0.0030(8)
C25 0.0213(10) 0.0280(11) 0.0160(10) -0.0015(8) 0.0061(8) 0.0033(8)
C26 0.0149(9) 0.0228(10) 0.0152(9) 0.0004(7) 0.0049(7) 0.0002(7)

loop_
_atom_type_symbol
_atom_type_description
_atom_type_scat_dispersion_real
_atom_type_scat_dispersion_imag
_atom_type_scat_source
C C 0.0033 0.0016 'International Tables Vol C Tables 4.2.6.8 and 6.1.1.4'
H H 0.0000 0.0000 'International Tables Vol C Tables 4.2.6.8 and 6.1.1.4'
Au Au -2.0133 8.8022 'International Tables Vol C Tables 4.2.6.8 and 6.1.1.4'
Cl Cl 0.1484 0.1585 'International Tables Vol C Tables 4.2.6.8 and 6.1.1.4'
Fe Fe 0.3463 0.8444 'International Tables Vol C Tables 4.2.6.8 and 6.1.1.4'
N N 0.0061 0.0033 'International Tables Vol C Tables 4.2.6.8 and 6.1.1.4'
P P 0.1023 0.0942 'International Tables Vol C Tables 4.2.6.8 and 6.1.1.4'
S S 0.1246 0.1234 'International Tables Vol C Tables 4.2.6.8 and 6.1.1.4'

loop_
_geom_angle_atom_site_label_1
_geom_angle_atom_site_label_2
_geom_angle_atom_site_label_3
_geom_angle
_geom_angle_site_symmetry_1
_geom_angle_site_symmetry_3
_geom_angle_publ_flag
P1 Au1 Cl1 176.356(17) . . ?
C6 Fe1 C7 41.45(7) . . ?
C6 Fe1 C3 121.19(8) . . ?
C7 Fe1 C3 156.42(8) . . ?
C6 Fe1 C4 108.61(8) . . ?
C7 Fe1 C4 120.77(8) . . ?
C3 Fe1 C4 40.84(8) . . ?
C6 Fe1 C10 41.36(7) . . ?
C7 Fe1 C10 69.28(8) . . ?
C3 Fe1 C10 108.41(9) . . ?
C4 Fe1 C10 127.26(8) . . ?
C6 Fe1 C2 156.07(8) . . ?
C7 Fe1 C2 160.90(8) . . ?
C3 Fe1 C2 40.96(8) . . ?
C4 Fe1 C2 68.53(8) . . ?
C10 Fe1 C2 120.20(8) . . ?
C6 Fe1 C5 126.08(7) . . ?
C7 Fe1 C5 107.11(8) . . ?
C3 Fe1 C5 68.49(8) . . ?
C4 Fe1 C5 40.57(8) . . ?
C10 Fe1 C5 164.45(8) . . ?
C2 Fe1 C5 68.18(8) . . ?
C6 Fe1 C8 68.67(8) . . ?
C7 Fe1 C8 40.64(8) . . ?
C3 Fe1 C8 161.99(8) . . ?
C4 Fe1 C8 155.16(9) . . ?
C10 Fe1 C8 68.03(9) . . ?
C2 Fe1 C8 124.22(8) . . ?
C5 Fe1 C8 119.74(9) . . ?
C6 Fe1 C9 68.78(8) . . ?
C7 Fe1 C9 68.48(8) . . ?
C3 Fe1 C9 125.89(9) . . ?
C4 Fe1 C9 163.97(9) . . ?
C10 Fe1 C9 40.45(8) . . ?
C2 Fe1 C9 107.07(8) . . ?
C5 Fe1 C9 153.71(8) . . ?
C8 Fe1 C9 40.06(9) . . ?
C6 Fe1 C1 162.55(8) . . ?
C7 Fe1 C1 124.29(8) . . ?
C3 Fe1 C1 68.25(8) . . ?
C4 Fe1 C1 67.97(7) . . ?
C10 Fe1 C1 154.23(8) . . ?
C2 Fe1 C1 40.33(7) . . ?
C5 Fe1 C1 40.27(7) . . ?
C8 Fe1 C1 106.83(8) . . ?
C9 Fe1 C1 119.35(8) . . ?
C6 P1 C17 107.82(9) . . ?
C6 P1 C11 104.54(9) . . ?
C17 P1 C11 105.32(8) . . ?
C6 P1 Au1 110.51(6) . . ?
C17 P1 Au1 114.97(6) . . ?
C11 P1 Au1 113.00(6) . . ?
C25 S1 C24 96.16(10) . . ?
C1 N1 C26 114.63(15) . . ?
C1 N1 C23 115.35(15) . . ?
C26 N1 C23 114.35(16) . . ?
N1 C1 C2 126.14(17) . . ?
N1 C1 C5 126.50(17) . . ?
C2 C1 C5 107.22(16) . . ?
N1 C1 Fe1 131.93(13) . . ?
C2 C1 Fe1 68.09(10) . . ?
C5 C1 Fe1 68.45(11) . . ?
C3 C2 C1 108.35(17) . . ?
C3 C2 Fe1 68.98(11) . . ?
C1 C2 Fe1 71.58(10) . . ?
C3 C2 H2 125.8 . . ?
C1 C2 H2 125.8 . . ?
Fe1 C2 H2 125.2 . . ?
C4 C3 C2 107.72(17) . . ?
C4 C3 Fe1 69.75(11) . . ?
C2 C3 Fe1 70.06(11) . . ?
C4 C3 H3 126.1 . . ?
C2 C3 H3 126.1 . . ?
Fe1 C3 H3 125.6 . . ?
C5 C4 C3 108.29(17) . . ?
C5 C4 Fe1 70.43(11) . . ?
C3 C4 Fe1 69.42(11) . . ?
C5 C4 H4 125.9 . . ?
C3 C4 H4 125.9 . . ?
Fe1 C4 H4 125.9 . . ?
C4 C5 C1 108.38(17) . . ?
C4 C5 Fe1 69.01(11) . . ?
C1 C5 Fe1 71.28(11) . . ?
C4 C5 H5 125.8 . . ?
C1 C5 H5 125.8 . . ?
Fe1 C5 H5 125.5 . . ?
C7 C6 C10 107.60(17) . . ?
C7 C6 P1 130.71(15) . . ?
C10 C6 P1 121.65(15) . . ?
C7 C6 Fe1 69.71(10) . . ?
C10 C6 Fe1 70.05(11) . . ?
P1 C6 Fe1 127.07(10) . . ?
C8 C7 C6 107.46(18) . . ?
C8 C7 Fe1 70.80(11) . . ?
C6 C7 Fe1 68.84(10) . . ?
C8 C7 H7 126.3 . . ?
C6 C7 H7 126.3 . . ?
Fe1 C7 H7 125.7 . . ?
C9 C8 C7 108.75(18) . . ?
C9 C8 Fe1 70.01(12) . . ?
C7 C8 Fe1 68.56(11) . . ?
C9 C8 H8 125.6 . . ?
C7 C8 H8 125.6 . . ?
Fe1 C8 H8 127.4 . . ?
C8 C9 C10 108.27(18) . . ?
C8 C9 Fe1 69.93(11) . . ?
C10 C9 Fe1 68.91(11) . . ?
C8 C9 H9 125.9 . . ?
C10 C9 H9 125.9 . . ?
Fe1 C9 H9 126.9 . . ?
C9 C10 C6 107.90(18) . . ?
C9 C10 Fe1 70.63(12) . . ?
C6 C10 Fe1 68.58(11) . . ?
C9 C10 H10 126.0 . . ?
C6 C10 H10 126.0 . . ?
Fe1 C10 H10 126.3 . . ?
C12 C11 C16 119.74(17) . . ?
C12 C11 P1 119.50(14) . . ?
C16 C11 P1 120.76(14) . . ?
C13 C12 C11 120.16(18) . . ?
C13 C12 H12 119.9 . . ?
C11 C12 H12 119.9 . . ?
C12 C13 C14 119.73(18) . . ?
C12 C13 H13 120.1 . . ?
C14 C13 H13 120.1 . . ?
C15 C14 C13 120.38(18) . . ?
C15 C14 H14 119.8 . . ?
C13 C14 H14 119.8 . . ?
C14 C15 C16 120.12(18) . . ?
C14 C15 H15 119.9 . . ?
C16 C15 H15 119.9 . . ?
C15 C16 C11 119.87(18) . . ?
C15 C16 H16 120.1 . . ?
C11 C16 H16 120.1 . . ?
C22 C17 C18 119.47(18) . . ?
C22 C17 P1 121.32(14) . . ?
C18 C17 P1 119.21(15) . . ?
C19 C18 C17 120.04(19) . . ?
C19 C18 H18 120.0 . . ?
C17 C18 H18 120.0 . . ?
C20 C19 C18 120.03(19) . . ?
C20 C19 H19 120.0 . . ?
C18 C19 H19 120.0 . . ?
C19 C20 C21 120.22(19) . . ?
C19 C20 H20 119.9 . . ?
C21 C20 H20 119.9 . . ?
C20 C21 C22 119.4(2) . . ?
C20 C21 H21 120.3 . . ?
C22 C21 H21 120.3 . . ?
C17 C22 C21 120.84(19) . . ?
C17 C22 H22 119.6 . . ?
C21 C22 H22 119.6 . . ?
N1 C23 C24 111.96(16) . . ?
N1 C23 H23A 109.2 . . ?
C24 C23 H23A 109.2 . . ?
N1 C23 H23B 109.2 . . ?
C24 C23 H23B 109.2 . . ?
H23A C23 H23B 107.9 . . ?
C23 C24 S1 112.75(15) . . ?
C23 C24 H24A 109.0 . . ?
S1 C24 H24A 109.0 . . ?
C23 C24 H24B 109.0 . . ?
S1 C24 H24B 109.0 . . ?
H24A C24 H24B 107.8 . . ?
C26 C25 S1 112.89(14) . . ?
C26 C25 H25A 109.0 . . ?
S1 C25 H25A 109.0 . . ?
C26 C25 H25B 109.0 . . ?
S1 C25 H25B 109.0 . . ?
H25A C25 H25B 107.8 . . ?
N1 C26 C25 112.15(17) . . ?
N1 C26 H26A 109.2 . . ?
C25 C26 H26A 109.2 . . ?
N1 C26 H26B 109.2 . . ?
C25 C26 H26B 109.2 . . ?
H26A C26 H26B 107.9 . . ?

loop_
_geom_bond_atom_site_label_1
_geom_bond_atom_site_label_2
_geom_bond_distance
_geom_bond_site_symmetry_2
_geom_bond_publ_flag
Au1 P1 2.2343(5) . ?
Au1 Cl1 2.2844(5) . ?
Fe1 C6 2.0245(18) . ?
Fe1 C7 2.0362(19) . ?
Fe1 C3 2.0390(19) . ?
Fe1 C4 2.0434(19) . ?
Fe1 C10 2.044(2) . ?
Fe1 C2 2.0535(19) . ?
Fe1 C5 2.0622(19) . ?
Fe1 C8 2.066(2) . ?
Fe1 C9 2.067(2) . ?
Fe1 C1 2.0999(19) . ?
P1 C6 1.7845(19) . ?
P1 C17 1.816(2) . ?
P1 C11 1.8196(19) . ?
S1 C25 1.807(2) . ?
S1 C24 1.808(2) . ?
N1 C1 1.400(2) . ?
N1 C26 1.465(2) . ?
N1 C23 1.468(2) . ?
C1 C2 1.433(3) . ?
C1 C5 1.433(2) . ?
C2 C3 1.432(3) . ?
C2 H2 0.9500 . ?
C3 C4 1.424(3) . ?
C3 H3 0.9500 . ?
C4 C5 1.423(3) . ?
C4 H4 0.9500 . ?
C5 H5 0.9500 . ?
C6 C7 1.437(3) . ?
C6 C10 1.437(3) . ?
C7 C8 1.425(3) . ?
C7 H7 0.9500 . ?
C8 C9 1.416(3) . ?
C8 H8 0.9500 . ?
C9 C10 1.422(3) . ?
C9 H9 0.9500 . ?
C10 H10 0.9500 . ?
C11 C12 1.397(3) . ?
C11 C16 1.399(3) . ?
C12 C13 1.391(3) . ?
C12 H12 0.9500 . ?
C13 C14 1.393(3) . ?
C13 H13 0.9500 . ?
C14 C15 1.387(3) . ?
C14 H14 0.9500 . ?
C15 C16 1.391(3) . ?
C15 H15 0.9500 . ?
C16 H16 0.9500 . ?
C17 C22 1.377(3) . ?
C17 C18 1.402(3) . ?
C18 C19 1.391(3) . ?
C18 H18 0.9500 . ?
C19 C20 1.384(3) . ?
C19 H19 0.9500 . ?
C20 C21 1.395(3) . ?
C20 H20 0.9500 . ?
C21 C22 1.395(3) . ?
C21 H21 0.9500 . ?
C22 H22 0.9500 . ?
C23 C24 1.522(3) . ?
C23 H23A 0.9900 . ?
C23 H23B 0.9900 . ?
C24 H24A 0.9900 . ?
C24 H24B 0.9900 . ?
C25 C26 1.514(3) . ?
C25 H25A 0.9900 . ?
C25 H25B 0.9900 . ?
C26 H26A 0.9900 . ?
C26 H26B 0.9900 . ?
